data_4020001
loop_
_publ_author_name
'Yu Lin Jiang'
'Carissa J. Wiederholf'
'Jennifer N. Patro'
'Kazuhiro Haraguchi'
'Marc M. Greenberg'

_journal_name_full 'Journal of Organic Chemistry'
_journal_page_first 141
_journal_page_last 149
_journal_paper_doi 10.1021/jo048253o
_journal_volume 70
_journal_year 2005
_chemical_formula_moiety 'C26 H39 N5 O8 Si, C2 H3 N'
_chemical_formula_sum 'C28 H42 N6 O8 Si'
_chemical_formula_weight 618.77
_space_group_IT_number 19
_symmetry_cell_setting orthorhombic
_symmetry_Int_Tables_number 19
_symmetry_space_group_name_Hall 'P 2ac 2ab'
_symmetry_space_group_name_H-M 'P 21 21 21'
_atom_sites_solution_hydrogens geom
_atom_sites_solution_primary direct
_atom_sites_solution_secondary difmap
_cell_angle_alpha 90.00
_cell_angle_beta 90.00
_cell_angle_gamma 90.00
_cell_formula_units_Z 4
_cell_length_a 6.9145(10)
_cell_length_b 20.9656(19)
_cell_length_c 21.9283(17)
_cell_volume 3178.9(6)
_diffrn_detector_area_resol_mean ?
_diffrn_radiation_wavelength 0.71073
_diffrn_reflns_av_R_equivalents 0.0666
_diffrn_reflns_av_sigmaI/netI 0.0535
_diffrn_reflns_limit_h_max 6
_diffrn_reflns_limit_h_min -9
_diffrn_reflns_limit_k_max 27
_diffrn_reflns_limit_k_min -27
_diffrn_reflns_limit_l_max 29
_diffrn_reflns_limit_l_min -29
_diffrn_reflns_number 40557
_diffrn_reflns_resolution_max 0.75
_diffrn_reflns_theta_max 28.28
_diffrn_reflns_theta_min 4.17
_diffrn_standards_decay_% 0
_diffrn_standards_interval_count 1
_diffrn_standards_interval_time 50
_diffrn_standards_number n/a
_exptl_crystal_colour colorless
_exptl_crystal_density_diffrn 1.293
_exptl_crystal_density_meas ?
_exptl_crystal_density_method 'not measured'
_exptl_crystal_description prism
_exptl_crystal_F_000 1320
_refine_ls_abs_structure_details 'Flack H D (1983), Acta Cryst. A39, 876-881'
_refine_ls_abs_structure_Flack 0.27(18)
_refine_ls_extinction_coef ?
_refine_ls_extinction_method none
_refine_ls_goodness_of_fit_ref 1.108
_refine_ls_hydrogen_treatment mixed
_refine_ls_matrix_type full
_refine_ls_number_parameters 434
_refine_ls_number_reflns 7862
_refine_ls_number_restraints 0
_refine_ls_restrained_S_all 1.108
_refine_ls_R_factor_all 0.0796
_refine_ls_R_factor_gt 0.0615
_refine_ls_shift/su_max 0.001
_refine_ls_shift/su_mean 0.000
_refine_ls_structure_factor_coef Fsqd
_refine_ls_weighting_details 'calc w=1/[\s^2^(Fo^2^)+(0.0878P)^2^+0.2716P] where P=(Fo^2^+2Fc^2^)/3'
_refine_ls_weighting_scheme calc
_refine_ls_wR_factor_gt 0.1513
_refine_ls_wR_factor_ref 0.1618
_reflns_number_gt 6325
_reflns_number_total 7862
_reflns_threshold_expression >2sigma(I)
_cod_database_code 4020001

loop_
_symmetry_equiv_pos_as_xyz
'x, y, z'
'-x+1/2, -y, z+1/2'
'-x, y+1/2, -z+1/2'
'x+1/2, -y+1/2, -z'

loop_
_atom_site_label
_atom_site_type_symbol
_atom_site_fract_x
_atom_site_fract_y
_atom_site_fract_z
_atom_site_U_iso_or_equiv
_atom_site_adp_type
_atom_site_occupancy
_atom_site_symmetry_multiplicity
_atom_site_calc_flag
_atom_site_refinement_flags
_atom_site_disorder_assembly
_atom_site_disorder_group
N1 N 0.2375(3) 0.64728(11) 1.10179(9) 0.0266(5) Uani 1 1 d . . .
H1N H 0.2500 0.6752 1.1315 0.032 Uiso 1 1 calc R . .
N2 N 0.2212(3) 0.63227(11) 0.99601(9) 0.0252(5) Uani 1 1 d . . .
N3 N 0.2006(3) 0.47402(11) 1.07290(9) 0.0278(5) Uani 1 1 d . . .
N4 N 0.2477(4) 0.73351(11) 1.03400(9) 0.0270(5) Uani 1 1 d . . .
H4N H 0.2519 0.7463 0.9958 0.032 Uiso 1 1 calc R . .
N5 N 0.1803(3) 0.53390(11) 0.95371(9) 0.0267(5) Uani 1 1 d . . .
H5N H 0.1486 0.4934 0.9569 0.032 Uiso 1 1 calc R . .
O1 O 0.2171(3) 0.56801(9) 1.17087(8) 0.0328(4) Uani 1 1 d . . .
O2 O 0.2178(3) 0.45179(9) 1.12437(8) 0.0315(4) Uani 1 1 d . . .
O3 O 0.1828(3) 0.43809(10) 1.02767(8) 0.0365(5) Uani 1 1 d . . .
O4 O 0.2668(3) 0.76859(9) 1.13292(8) 0.0344(5) Uani 1 1 d . . .
O5 O 0.2316(3) 0.84948(9) 0.99213(8) 0.0304(4) Uani 1 1 d . . .
O6 O 0.3938(3) 0.54743(10) 0.87028(8) 0.0336(5) Uani 1 1 d . . .
O8 O 0.4247(3) 0.53814(10) 0.74219(8) 0.0352(5) Uani 1 1 d . B .
H8O H 0.3673 0.5190 0.7138 0.053 Uiso 1 1 calc R . .
C1 C 0.2203(4) 0.58166(12) 1.11710(11) 0.0244(5) Uani 1 1 d . . .
C2 C 0.2071(4) 0.54119(13) 1.06418(11) 0.0256(5) Uani 1 1 d . . .
C3 C 0.2031(4) 0.56798(13) 1.00485(11) 0.0237(5) Uani 1 1 d . . .
C4 C 0.2355(4) 0.66840(12) 1.04435(11) 0.0251(5) Uani 1 1 d . . .
C5 C 0.2536(4) 0.77980(14) 1.07834(11) 0.0289(6) Uani 1 1 d . . .
C6 C 0.2342(5) 0.84751(13) 1.05690(11) 0.0292(6) Uani 1 1 d . . .
H6A H 0.1132 0.8662 1.0731 0.035 Uiso 1 1 calc R . .
H6B H 0.3441 0.8731 1.0724 0.035 Uiso 1 1 calc R . .
C7 C 0.2134(4) 0.90923(13) 0.96555(11) 0.0266(5) Uani 1 1 d . . .
C8 C 0.2290(4) 0.91126(13) 0.90244(12) 0.0291(6) Uani 1 1 d . . .
H8A H 0.2516 0.8732 0.8800 0.035 Uiso 1 1 calc R . .
C9 C 0.2110(4) 0.96970(13) 0.87221(12) 0.0286(6) Uani 1 1 d . . .
H9A H 0.2229 0.9710 0.8291 0.034 Uiso 1 1 calc R . .
C10 C 0.1762(4) 1.02601(13) 0.90390(12) 0.0273(6) Uani 1 1 d . . .
C11 C 0.1588(4) 1.02195(13) 0.96689(12) 0.0288(6) Uani 1 1 d . . .
H11A H 0.1324 1.0598 0.9893 0.035 Uiso 1 1 calc R . .
C12 C 0.1784(4) 0.96505(13) 0.99837(12) 0.0284(6) Uani 1 1 d . . .
H12A H 0.1682 0.9641 1.0416 0.034 Uiso 1 1 calc R . .
C13 C 0.1503(4) 1.09100(13) 0.87341(12) 0.0296(6) Uani 1 1 d . . .
H13A H 0.0383 1.1125 0.8937 0.035 Uiso 1 1 calc R . .
C14 C 0.1038(5) 1.08686(15) 0.80521(12) 0.0367(7) Uani 1 1 d . . .
H14A H -0.0099 1.0596 0.7992 0.055 Uiso 1 1 calc R . .
H14B H 0.2145 1.0686 0.7834 0.055 Uiso 1 1 calc R . .
H14C H 0.0769 1.1297 0.7894 0.055 Uiso 1 1 calc R . .
C15 C 0.3271(4) 1.13320(15) 0.88309(14) 0.0374(7) Uani 1 1 d . . .
H15A H 0.3564 1.1358 0.9267 0.056 Uiso 1 1 calc R . .
H15B H 0.3007 1.1761 0.8673 0.056 Uiso 1 1 calc R . .
H15C H 0.4380 1.1149 0.8614 0.056 Uiso 1 1 calc R . .
C16 C 0.2055(4) 0.56079(13) 0.89312(10) 0.0274(6) Uani 1 1 d . . .
H16A H 0.1831 0.6079 0.8941 0.033 Uiso 1 1 calc R . .
C17 C 0.0710(5) 0.52950(14) 0.84660(12) 0.0322(6) Uani 1 1 d . B .
H17A H -0.0555 0.5190 0.8652 0.039 Uiso 1 1 calc R . .
H17B H 0.0495 0.5578 0.8111 0.039 Uiso 1 1 calc R . .
C18 C 0.1768(4) 0.47028(14) 0.82815(13) 0.0343(7) Uani 1 1 d . . .
H18A H 0.1555 0.4618 0.7838 0.041 Uiso 1 1 calc R A 1
C19 C 0.3904(4) 0.48695(13) 0.83941(12) 0.0308(6) Uani 1 1 d . B .
H19A H 0.4498 0.4537 0.8663 0.037 Uiso 1 1 calc R . .
Si1 Si 0.05240(14) 0.34800(5) 0.83399(4) 0.0271(3) Uani 0.794(3) 1 d P B 1
O7 O 0.1092(5) 0.41887(12) 0.86249(13) 0.0326(6) Uani 0.794(3) 1 d P B 1
C20 C 0.2735(14) 0.3081(4) 0.8031(4) 0.0460(19) Uani 0.794(3) 1 d P B 1
H20A H 0.3260 0.3334 0.7694 0.069 Uiso 0.794(3) 1 calc PR B 1
H20B H 0.2396 0.2654 0.7883 0.069 Uiso 0.794(3) 1 calc PR B 1
H20C H 0.3707 0.3044 0.8354 0.069 Uiso 0.794(3) 1 calc PR B 1
C21 C -0.1159(7) 0.3568(2) 0.76805(19) 0.0420(10) Uani 0.794(3) 1 d P B 1
H21A H -0.0545 0.3830 0.7365 0.063 Uiso 0.794(3) 1 calc PR B 1
H21B H -0.2354 0.3775 0.7817 0.063 Uiso 0.794(3) 1 calc PR B 1
H21C H -0.1461 0.3146 0.7513 0.063 Uiso 0.794(3) 1 calc PR B 1
C22 C -0.0640(5) 0.30484(17) 0.89980(16) 0.0306(8) Uani 0.794(3) 1 d P B 1
C23 C -0.1593(11) 0.2430(3) 0.8778(4) 0.0371(15) Uani 0.794(3) 1 d P B 1
H23A H -0.2082 0.2191 0.9130 0.056 Uiso 0.794(3) 1 calc PR B 1
H23B H -0.0637 0.2171 0.8560 0.056 Uiso 0.794(3) 1 calc PR B 1
H23C H -0.2667 0.2533 0.8504 0.056 Uiso 0.794(3) 1 calc PR B 1
C24 C 0.0854(8) 0.2904(2) 0.94947(17) 0.0427(10) Uani 0.794(3) 1 d P B 1
H24A H 0.0222 0.2683 0.9835 0.064 Uiso 0.794(3) 1 calc PR B 1
H24B H 0.1422 0.3304 0.9641 0.064 Uiso 0.794(3) 1 calc PR B 1
H24C H 0.1875 0.2632 0.9326 0.064 Uiso 0.794(3) 1 calc PR B 1
C25 C -0.2210(9) 0.3478(2) 0.9273(3) 0.0427(11) Uani 0.794(3) 1 d P B 1
H25A H -0.2838 0.3255 0.9613 0.064 Uiso 0.794(3) 1 calc PR B 1
H25B H -0.3175 0.3578 0.8960 0.064 Uiso 0.794(3) 1 calc PR B 1
H25C H -0.1621 0.3873 0.9422 0.064 Uiso 0.794(3) 1 calc PR B 1
Si2 Si 0.1420(6) 0.3390(2) 0.87652(17) 0.0334(13) Uiso 0.206(3) 1 d P B 2
O7A O 0.1652(17) 0.4160(6) 0.8850(5) 0.031(3) Uiso 0.206(3) 1 d P B 2
C24A C 0.216(3) 0.3055(8) 0.9499(7) 0.039(3) Uiso 0.206(3) 1 d P B 2
H24D H 0.3536 0.3145 0.9567 0.059 Uiso 0.206(3) 1 calc PR B 2
H24E H 0.1956 0.2592 0.9495 0.059 Uiso 0.206(3) 1 calc PR B 2
H24F H 0.1394 0.3247 0.9826 0.059 Uiso 0.206(3) 1 calc PR B 2
C20A C 0.297(5) 0.3117(15) 0.8148(12) 0.024(6) Uiso 0.206(3) 1 d P B 2
H20D H 0.3691 0.3480 0.7981 0.036 Uiso 0.206(3) 1 calc PR B 2
H20E H 0.2178 0.2925 0.7827 0.036 Uiso 0.206(3) 1 calc PR B 2
H20F H 0.3885 0.2799 0.8304 0.036 Uiso 0.206(3) 1 calc PR B 2
C21A C -0.176(3) 0.3412(10) 0.7946(8) 0.047(4) Uiso 0.206(3) 1 d P B 2
H21D H -0.3161 0.3368 0.7897 0.071 Uiso 0.206(3) 1 calc PR B 2
H21E H -0.1098 0.3140 0.7648 0.071 Uiso 0.206(3) 1 calc PR B 2
H21F H -0.1386 0.3858 0.7879 0.071 Uiso 0.206(3) 1 calc PR B 2
C22A C -0.118(2) 0.3212(8) 0.8586(7) 0.037(3) Uiso 0.206(3) 1 d P B 2
C23A C -0.144(5) 0.2434(17) 0.8638(13) 0.036(8) Uiso 0.206(3) 1 d P B 2
H23D H -0.2817 0.2328 0.8661 0.053 Uiso 0.206(3) 1 calc PR B 2
H23E H -0.0782 0.2281 0.9005 0.053 Uiso 0.206(3) 1 calc PR B 2
H23F H -0.0869 0.2231 0.8278 0.053 Uiso 0.206(3) 1 calc PR B 2
C25A C -0.257(4) 0.3534(12) 0.9062(9) 0.042(6) Uiso 0.206(3) 1 d P B 2
H25D H -0.3920 0.3454 0.8944 0.063 Uiso 0.206(3) 1 calc PR B 2
H25E H -0.2335 0.3994 0.9071 0.063 Uiso 0.206(3) 1 calc PR B 2
H25F H -0.2335 0.3353 0.9467 0.063 Uiso 0.206(3) 1 calc PR B 2
C26 C 0.5085(5) 0.49316(15) 0.78187(13) 0.0346(7) Uani 1 1 d . . .
H26A H 0.6416 0.5067 0.7923 0.042 Uiso 1 1 calc R B .
H26B H 0.5161 0.4512 0.7612 0.042 Uiso 1 1 calc R . .
N1S N 0.2811(5) 0.73866(14) 0.89076(12) 0.0459(7) Uani 1 1 d . . .
C1S C 0.3217(5) 0.71764(14) 0.84497(13) 0.0378(7) Uani 1 1 d . . .
C2S C 0.3746(6) 0.68933(17) 0.78641(14) 0.0489(9) Uani 1 1 d . . .
H2SA H 0.4193 0.6455 0.7928 0.073 Uiso 1 1 calc R . .
H2SB H 0.4782 0.7145 0.7677 0.073 Uiso 1 1 calc R . .
H2SC H 0.2615 0.6891 0.7594 0.073 Uiso 1 1 calc R . .
